data_4113071
loop_
_publ_author_name
'Marnix Wagemaker'
'Frans G. B. Ooms'
'Erik M. Kelder'
'Joop Schoonman'
'Fokko M. Mulder'

_publ_section_title
;
 Extensive Migration of Ni and Mn by Lithiation of Ordered
 LiMg0.1Ni0.4Mn1.5O4 Spinel
;
_journal_name_full 'Journal of the American Chemical Society'
_journal_page_first 13526
_journal_page_last 13533
_journal_paper_doi 10.1021/ja048319x
_journal_volume 126
_journal_year 2004
_chemical_formula_sum 'Li0.6 Mg0.03 Mn0.44 Ni0.03 O'
_chemical_formula_weight 46.98
_space_group_IT_number 141
_symmetry_cell_setting tetragonal
_symmetry_space_group_name_Hall '-I 4bd 2'
_symmetry_space_group_name_H-M 'I 41/a m d :2'
_cell_angle_alpha 90.0
_cell_angle_beta 90.0
_cell_angle_gamma 90.0
_cell_formula_units_Z 16
_cell_length_a 5.7375(3)
_cell_length_b 5.7375
_cell_length_c 8.6575(14)
_cell_volume 285.00(5)
_pd_block_id 2004-03-30T21:54|LI2_25|M._Wagemaker|Overall
_pd_phase_name I41amd
_cod_data_source_file ja048319xsi20040330_083526.cif
_cod_data_source_block LI2_25_publ
_cod_original_cell_volume 284.99545
_cod_original_sg_symbol_H-M 'I 41/a m d'
_cod_original_formula_sum 'Li0.60 Mg0.03 Mn0.44 Ni0.03 O'
_cod_database_code 4113071

loop_
_symmetry_equiv_pos_site_id
_symmetry_equiv_pos_as_xyz
1 +x,+y,+z
2 -y+1/4,+x+3/4,+z+1/4
3 -x+1/2,-y,+z+1/2
4 +y+1/4,-x+1/4,+z+3/4
5 -x,+y,+z
6 -y+1/4,-x+3/4,+z+1/4
7 +x+1/2,-y,+z+1/2
8 +y+1/4,+x+1/4,+z+3/4
-1 -x,-y,-z
-2 +y+3/4,-x+1/4,-z+3/4
-3 +x+1/2,+y,-z+1/2
-4 -y+3/4,+x+3/4,-z+1/4
-5 +x,-y,-z
-6 +y+3/4,+x+1/4,-z+3/4
-7 -x+1/2,+y,-z+1/2
-8 -y+3/4,-x+3/4,-z+1/4
101 +x+1/2,+y+1/2,+z+1/2
102 -y+3/4,+x+1/4,+z+3/4
103 -x,-y+1/2,+z
104 +y+3/4,-x+3/4,+z+1/4
105 -x+1/2,+y+1/2,+z+1/2
106 -y+3/4,-x+1/4,+z+3/4
107 +x,-y+1/2,+z
108 +y+3/4,+x+3/4,+z+1/4
-101 -x+1/2,-y+1/2,-z+1/2
-102 +y+1/4,-x+3/4,-z+1/4
-103 +x,+y+1/2,-z
-104 -y+1/4,+x+1/4,-z+3/4
-105 +x+1/2,-y+1/2,-z+1/2
-106 +y+1/4,+x+3/4,-z+1/4
-107 -x,+y+1/2,-z
-108 -y+1/4,-x+1/4,-z+3/4

loop_
_atom_site_type_symbol
_atom_site_label
_atom_site_fract_x
_atom_site_fract_y
_atom_site_fract_z
_atom_site_occupancy
_atom_site_thermal_displace_type
_atom_site_U_iso_or_equiv
_atom_site_symmetry_multiplicity
LI Li1 0.0 0.75 0.125 0.39612 Uiso 0.0054(6) 4
MG Mg1 0.0 0.0 0.5 0.05 Uiso 0.0054(6) 8
NI Ni1 0.0 0.0 0.5 0.06231 Uiso 0.0054(6) 8
MN Mn1 0.0 0.0 0.5 0.88769 Uiso 0.0054(6) 8
O O1 0.0 -0.01512 0.73204 1.0 Uiso 0.0054(6) 16
LI Li16h 0.0 0.02354 0.05582 0.5 Uiso 0.0054(6) 16

loop_
_atom_type_symbol
_atom_type_number_in_cell
LI 9.584
MG 0.4
NI 0.498
MN 7.102
O 16.0

loop_
_geom_angle_atom_site_label_1
_geom_angle_atom_site_label_2
_geom_angle_atom_site_label_3
_geom_angle
_geom_angle_site_symmetry_1
_geom_angle_site_symmetry_3
_geom_angle_publ_flag
O1 Li1 O1 113.496(6) 2_554 -1_566 n
O1 Li1 O1 101.690(12) 2_554 104_554 n
O1 Li1 O1 113.496(6) 2_554 -103_657 n
O1 Li1 Li16h 76.990(4) 2_554 1_565 n
O1 Li1 Li16h 89.462(12) 2_554 2_555 n
O1 Li1 Li16h 60.931(7) 2_554 -1_565 n
O1 Li1 Li16h 161.7330(19) 2_554 -4_566 n
O1 Li1 Li16h 76.990(4) 2_554 103_353 n
O1 Li1 Li16h 168.8473 2_554 104_353 n
O1 Li1 Li16h 60.042(10) 2_554 -102_464 n
O1 Li1 Li16h 60.931(7) 2_554 -103_454 n
O1 Li1 O1 113.496(6) -1_566 104_554 n
O1 Li1 O1 101.690(12) -1_566 -103_657 n
O1 Li1 Li16h 60.042(10) -1_566 1_565 n
O1 Li1 Li16h 60.931(7) -1_566 2_555 n
O1 Li1 Li16h 89.462(12) -1_566 -1_565 n
O1 Li1 Li16h 76.990(4) -1_566 -4_566 n
O1 Li1 Li16h 161.7331(19) -1_566 103_353 n
O1 Li1 Li16h 60.931(7) -1_566 104_353 n
O1 Li1 Li16h 76.990(4) -1_566 -102_464 n
O1 Li1 Li16h 168.8473 -1_566 -103_454 n
O1 Li1 O1 113.496(6) 104_554 -103_657 n
O1 Li1 Li16h 76.990(4) 104_352 1_565 n
O1 Li1 Li16h 168.8473 104_352 2_555 n
O1 Li1 Li16h 60.931(7) 104_352 -1_565 n
O1 Li1 Li16h 60.042(10) 104_352 -4_566 n
O1 Li1 Li16h 76.990(4) 104_352 103_353 n
O1 Li1 Li16h 89.462(12) 104_352 104_353 n
O1 Li1 Li16h 161.7330(19) 104_352 -102_464 n
O1 Li1 Li16h 60.931(7) 104_352 -103_454 n
O1 Li1 Li16h 161.7330(19) -103_455 1_565 n
O1 Li1 Li16h 60.931(7) -103_455 2_555 n
O1 Li1 Li16h 168.8472 -103_455 -1_565 n
O1 Li1 Li16h 76.990(4) -103_455 -4_566 n
O1 Li1 Li16h 60.042(10) -103_455 103_353 n
O1 Li1 Li16h 60.931(7) -103_455 104_353 n
O1 Li1 Li16h 76.990(4) -103_455 -102_464 n
O1 Li1 Li16h 89.462(12) -103_455 -103_454 n
Li16h Li1 Li16h 105.923(4) 1_565 2_555 n
Li16h Li1 Li16h 29.4197(19) 1_565 -1_565 n
Li16h Li1 Li16h 97.3032(27) 1_565 -4_566 n
Li16h Li1 Li16h 138.224(8) 1_565 103_353 n
Li16h Li1 Li16h 105.923(4) 1_565 104_353 n
Li16h Li1 Li16h 97.3032(27) 1_565 -102_464 n
Li16h Li1 Li16h 108.805(10) 1_565 -103_454 n
Li16h Li1 Li16h 126.307(7) 2_555 -1_565 n
Li16h Li1 Li16h 108.805(10) 2_555 -4_566 n
Li16h Li1 Li16h 105.923(4) 2_555 103_353 n
Li16h Li1 Li16h 79.385(12) 2_555 104_353 n
Li16h Li1 Li16h 29.4197(19) 2_555 -102_464 n
Li16h Li1 Li16h 126.307(7) 2_555 -103_454 n
Li16h Li1 Li16h 105.923(4) -1_565 -4_566 n
Li16h Li1 Li16h 108.805(10) -1_565 103_353 n
Li16h Li1 Li16h 126.307(7) -1_565 104_353 n
Li16h Li1 Li16h 105.923(4) -1_565 -102_464 n
Li16h Li1 Li16h 79.385(12) -1_565 -103_454 n
Li16h Li1 Li16h 97.3032(27) -4_566 103_353 n
Li16h Li1 Li16h 29.4197(19) -4_566 104_353 n
Li16h Li1 Li16h 138.224(8) -4_566 -102_464 n
Li16h Li1 Li16h 105.923(4) -4_566 -103_454 n
Li16h Li1 Li16h 105.923(4) 103_353 104_353 n
Li16h Li1 Li16h 97.3032(27) 103_353 -102_464 n
Li16h Li1 Li16h 29.4197(19) 103_353 -103_454 n
Li16h Li1 Li16h 108.805(10) 104_353 -102_464 n
Li16h Li1 Li16h 126.307(7) 104_353 -103_454 n
Li16h Li1 Li16h 105.923(4) -102_464 -103_454 n
Mg1 Mg1 Mg1 122.166(7) 2_545 4_554 n
Mg1 Mg1 Mg1 180.0 2_545 -2_566 n
Mg1 Mg1 Mg1 57.834(7) 2_545 -4_557 n
Mg1 Mg1 Mg1 61.0828(35) 2_545 103_545 n
Mg1 Mg1 Mg1 118.9172(35) 2_545 103_555 n
Mg1 Mg1 Mn1 61.0828(35) 2_545 103_454 n
Mg1 Mg1 Mn1 118.9172(35) 2_545 103_464 n
Mg1 Mg1 O1 41.439(6) 2_545 1_555 n
Mg1 Mg1 O1 94.5107(9) 2_545 4_554 n
Mg1 Mg1 O1 138.561(6) 2_545 -1_556 n
Mg1 Mg1 O1 85.4893(9) 2_545 -4_557 n
Mg1 Mg1 O1 137.643(5) 2_545 102_545 n
Mg1 Mg1 O1 42.357(5) 2_545 -102_657 n
Mg1 Mg1 Li16h 87.870(12) 2_545 2_545 n
Mg1 Mg1 Li16h 109.440(5) 2_545 3_455 n
Mg1 Mg1 Li16h 51.6976(16) 2_545 3_555 n
Mg1 Mg1 Li16h 92.130(12) 2_545 -2_566 n
Mg1 Mg1 Li16h 128.3024(16) 2_545 -3_556 n
Mg1 Mg1 Mg1 57.834(7) 4_554 -2_566 n
Mg1 Mg1 Mg1 180.0 4_554 -4_557 n
Mg1 Mg1 Mg1 118.9172(35) 4_554 103_545 n
Mg1 Mg1 Mg1 61.0828(35) 4_554 103_555 n
Mg1 Mg1 Mn1 118.9172(35) 4_554 103_454 n
Mg1 Mg1 Mn1 61.0828(35) 4_554 103_464 n
Mg1 Mg1 O1 138.561(6) 4_554 1_555 n
Mg1 Mg1 O1 42.357(5) 4_554 4_554 n
Mg1 Mg1 O1 41.439(6) 4_554 -1_556 n
Mg1 Mg1 O1 137.643(5) 4_554 -4_557 n
Mg1 Mg1 O1 85.4893(9) 4_554 102_545 n
Mg1 Mg1 O1 94.5107(9) 4_554 -102_657 n
Mg1 Mg1 Li16h 63.063(7) 4_554 2_545 n
Mg1 Mg1 Li16h 128.3024(16) 4_554 3_455 n
Mg1 Mg1 Li16h 70.560(5) 4_554 3_555 n
Mg1 Mg1 Li16h 116.936(7) 4_554 -2_566 n
Mg1 Mg1 Li16h 109.440(5) 4_554 -3_556 n
Mg1 Mg1 Mg1 122.166(7) -2_566 -4_557 n
Mg1 Mg1 Mg1 118.9172(35) -2_566 103_545 n
Mg1 Mg1 Mg1 61.0828(35) -2_566 103_555 n
Mg1 Mg1 Mn1 118.9172(35) -2_566 103_454 n
Mg1 Mg1 Mn1 61.0828(35) -2_566 103_464 n
Mg1 Mg1 O1 138.561(6) -2_566 1_555 n
Mg1 Mg1 O1 85.4893(9) -2_566 4_554 n
Mg1 Mg1 O1 41.439(6) -2_566 -1_556 n
Mg1 Mg1 O1 94.5107(9) -2_566 -4_557 n
Mg1 Mg1 O1 42.357(5) -2_566 102_545 n
Mg1 Mg1 O1 137.643(5) -2_566 -102_657 n
Mg1 Mg1 Li16h 92.130(12) -2_566 2_545 n
Mg1 Mg1 Li16h 70.560(5) -2_566 3_455 n
Mg1 Mg1 Li16h 128.3024(16) -2_566 3_555 n
Mg1 Mg1 Li16h 87.870(12) -2_566 -2_566 n
Mg1 Mg1 Li16h 51.6976(16) -2_566 -3_556 n
Mg1 Mg1 Mg1 61.0828(35) -4_557 103_545 n
Mg1 Mg1 Mg1 118.9172(35) -4_557 103_555 n
Mg1 Mg1 Mn1 61.0828(35) -4_557 103_454 n
Mg1 Mg1 Mn1 118.9172(35) -4_557 103_464 n
Mg1 Mg1 O1 41.439(6) -4_557 1_555 n
Mg1 Mg1 O1 137.643(5) -4_557 4_554 n
Mg1 Mg1 O1 138.561(6) -4_557 -1_556 n
Mg1 Mg1 O1 42.357(5) -4_557 -4_557 n
Mg1 Mg1 O1 94.5107(9) -4_557 102_545 n
Mg1 Mg1 O1 85.4893(9) -4_557 -102_657 n
Mg1 Mg1 Li16h 116.936(7) -4_557 2_545 n
Mg1 Mg1 Li16h 51.6976(16) -4_557 3_455 n
Mg1 Mg1 Li16h 109.440(5) -4_557 3_555 n
Mg1 Mg1 Li16h 63.063(7) -4_557 -2_566 n
Mg1 Mg1 Li16h 70.560(5) -4_557 -3_556 n
Mg1 Mg1 Mg1 180.0 103_545 103_555 n
Mg1 Mg1 Mn1 0.0 103_454 103_454 n
Mg1 Mg1 Mn1 180.0 103_454 103_464 n
Mg1 Mg1 O1 87.5471(5) 103_545 1_555 n
Mg1 Mg1 O1 136.58121(10) 103_545 4_554 n
Mg1 Mg1 O1 92.4529(5) 103_545 -1_556 n
Mg1 Mg1 O1 43.41880(10) 103_545 -4_557 n
Mg1 Mg1 O1 136.58130(10) 103_545 102_545 n
Mg1 Mg1 O1 43.41880(10) 103_545 -102_657 n
Mg1 Mg1 Li16h 55.9769(35) 103_343 2_545 n
Mg1 Mg1 Li16h 87.3419 103_343 3_455 n
Mg1 Mg1 Li16h 87.3419 103_343 3_555 n
Mg1 Mg1 Li16h 124.0231(35) 103_343 -2_566 n
Mg1 Mg1 Li16h 92.6581 103_343 -3_556 n
Mg1 Mg1 Mn1 180.0 103_464 103_454 n
Mg1 Mg1 Mn1 0.0 103_464 103_464 n
Mg1 Mg1 O1 92.4529(5) 103_555 1_555 n
Mg1 Mg1 O1 43.41880(10) 103_555 4_554 n
Mg1 Mg1 O1 87.5471(5) 103_555 -1_556 n
Mg1 Mg1 O1 136.58121(10) 103_555 -4_557 n
Mg1 Mg1 O1 43.41880(10) 103_555 102_545 n
Mg1 Mg1 O1 136.58130(10) 103_555 -102_657 n
Mg1 Mg1 Li16h 124.0231(35) 103_353 2_545 n
Mg1 Mg1 Li16h 92.6581 103_353 3_455 n
Mg1 Mg1 Li16h 92.6581 103_353 3_555 n
Mg1 Mg1 Li16h 55.9769(35) 103_353 -2_566 n
Mg1 Mg1 Li16h 87.3419 103_353 -3_556 n
Mn1 Mg1 Mn1 180.0 103_454 103_464 n
Mn1 Mg1 O1 87.5471(5) 103_545 1_555 n
Mn1 Mg1 O1 136.58121(10) 103_545 4_554 n
Mn1 Mg1 O1 92.4529(5) 103_545 -1_556 n
Mn1 Mg1 O1 43.41880(10) 103_545 -4_557 n
Mn1 Mg1 O1 136.58130(10) 103_545 102_545 n
Mn1 Mg1 O1 43.41880(10) 103_545 -102_657 n
Mn1 Mg1 Li16h 55.9769(35) 103_343 2_545 n
Mn1 Mg1 Li16h 87.3419 103_343 3_455 n
Mn1 Mg1 Li16h 87.3419 103_343 3_555 n
Mn1 Mg1 Li16h 124.0231(35) 103_343 -2_566 n
Mn1 Mg1 Li16h 92.6581 103_343 -3_556 n
Mn1 Mg1 O1 92.4529(5) 103_555 1_555 n
Mn1 Mg1 O1 43.41880(10) 103_555 4_554 n
Mn1 Mg1 O1 87.5471(5) 103_555 -1_556 n
Mn1 Mg1 O1 136.58121(10) 103_555 -4_557 n
Mn1 Mg1 O1 43.41880(10) 103_555 102_545 n
Mn1 Mg1 O1 136.58130(10) 103_555 -102_657 n
Mn1 Mg1 Li16h 124.0231(35) 103_353 2_545 n
Mn1 Mg1 Li16h 92.6581 103_353 3_455 n
Mn1 Mg1 Li16h 92.6581 103_353 3_555 n
Mn1 Mg1 Li16h 55.9769(35) 103_353 -2_566 n
Mn1 Mg1 Li16h 87.3419 103_353 -3_556 n
O1 Mg1 O1 96.3111(6) 1_555 4_554 n
O1 Mg1 O1 179.9802 1_555 -1_556 n
O1 Mg1 O1 83.6889(6) 1_555 -4_557 n
O1 Mg1 O1 96.3111(6) 1_555 102_545 n
O1 Mg1 O1 83.6889(6) 1_555 -102_657 n
O1 Mg1 Li16h 129.141(6) 1_555 2_545 n
O1 Mg1 Li16h 80.3418(19) 1_555 3_455 n
O1 Mg1 Li16h 80.3418(19) 1_555 3_555 n
O1 Mg1 Li16h 50.859(6) 1_555 -2_566 n
O1 Mg1 Li16h 99.6582(19) 1_555 -3_556 n
O1 Mg1 O1 83.6889(6) 4_554 -1_556 n
O1 Mg1 O1 179.972 4_554 -4_557 n
O1 Mg1 O1 86.12260(10) 4_554 102_545 n
O1 Mg1 O1 93.87740(10) 4_554 -102_657 n
O1 Mg1 Li16h 90.4928(13) 4_554 2_545 n
O1 Mg1 Li16h 136.0008 4_554 3_455 n
O1 Mg1 Li16h 51.2598(7) 4_554 3_555 n
O1 Mg1 Li16h 89.5072(13) 4_554 -2_566 n
O1 Mg1 Li16h 128.7402(7) 4_554 -3_556 n
O1 Mg1 O1 96.3111(6) -1_556 -4_557 n
O1 Mg1 O1 83.6889(6) -1_556 102_545 n
O1 Mg1 O1 96.3111(6) -1_556 -102_657 n
O1 Mg1 Li16h 50.859(6) -1_556 2_545 n
O1 Mg1 Li16h 99.6582(19) -1_556 3_455 n
O1 Mg1 Li16h 99.6582(19) -1_556 3_555 n
O1 Mg1 Li16h 129.141(6) -1_556 -2_566 n
O1 Mg1 Li16h 80.3418(19) -1_556 -3_556 n
O1 Mg1 O1 93.87740(10) -4_557 102_545 n
O1 Mg1 O1 86.12260(10) -4_557 -102_657 n
O1 Mg1 Li16h 89.5072(13) -4_557 2_545 n
O1 Mg1 Li16h 43.9992 -4_557 3_455 n
O1 Mg1 Li16h 128.7402(7) -4_557 3_555 n
O1 Mg1 Li16h 90.4928(13) -4_557 -2_566 n
O1 Mg1 Li16h 51.2598(7) -4_557 -3_556 n
O1 Mg1 O1 180.0 102_545 -102_657 n
O1 Mg1 Li16h 134.485(7) 102_343 2_545 n
O1 Mg1 Li16h 51.2598(7) 102_343 3_455 n
O1 Mg1 Li16h 136.0008 102_343 3_555 n
O1 Mg1 Li16h 45.515(7) 102_343 -2_566 n
O1 Mg1 Li16h 43.9992 102_343 -3_556 n
O1 Mg1 Li16h 45.515(7) -102_455 2_545 n
O1 Mg1 Li16h 128.7402(7) -102_455 3_455 n
O1 Mg1 Li16h 43.9992 -102_455 3_555 n
O1 Mg1 Li16h 134.485(7) -102_455 -2_566 n
O1 Mg1 Li16h 136.0008 -102_455 -3_556 n
Li16h Mg1 Li16h 125.6006(7) 2_545 3_455 n
Li16h Mg1 Li16h 65.393(5) 2_545 3_555 n
Li16h Mg1 Li16h 179.972 2_545 -2_566 n
Li16h Mg1 Li16h 114.607(5) 2_545 -3_556 n
Li16h Mg1 Li16h 160.157(4) 3_455 3_555 n
Li16h Mg1 Li16h 54.3994(7) 3_455 -2_566 n
Li16h Mg1 Li16h 19.843(4) 3_455 -3_556 n
Li16h Mg1 Li16h 114.607(5) 3_555 -2_566 n
Li16h Mg1 Li16h 180.0 3_555 -3_556 n
Li16h Mg1 Li16h 65.393(5) -2_566 -3_556 n
O1 Ni1 O1 96.3111(6) 1_555 4_554 n
O1 Ni1 O1 179.9802 1_555 -1_556 n
O1 Ni1 O1 83.6889(6) 1_555 -4_557 n
O1 Ni1 O1 96.3111(6) 1_555 102_545 n
O1 Ni1 O1 83.6889(6) 1_555 -102_657 n
O1 Ni1 Li16h 129.141(6) 1_555 2_545 n
O1 Ni1 Li16h 50.859(6) 1_555 -2_566 n
O1 Ni1 Li16h 129.141(6) 1_555 104_343 n
O1 Ni1 Li16h 50.859(6) 1_555 -104_455 n
O1 Ni1 O1 83.6889(6) 4_554 -1_556 n
O1 Ni1 O1 179.972 4_554 -4_557 n
O1 Ni1 O1 86.12260(10) 4_554 102_545 n
O1 Ni1 O1 93.87740(10) 4_554 -102_657 n
O1 Ni1 Li16h 90.4928(13) 4_554 2_545 n
O1 Ni1 Li16h 89.5072(13) 4_554 -2_566 n
O1 Ni1 Li16h 134.485(7) 4_554 104_343 n
O1 Ni1 Li16h 45.515(7) 4_554 -104_455 n
O1 Ni1 O1 96.3111(6) -1_556 -4_557 n
O1 Ni1 O1 83.6889(6) -1_556 102_545 n
O1 Ni1 O1 96.3111(6) -1_556 -102_657 n
O1 Ni1 Li16h 50.859(6) -1_556 2_545 n
O1 Ni1 Li16h 129.141(6) -1_556 -2_566 n
O1 Ni1 Li16h 50.859(6) -1_556 104_343 n
O1 Ni1 Li16h 129.141(6) -1_556 -104_455 n
O1 Ni1 O1 93.87740(10) -4_557 102_545 n
O1 Ni1 O1 86.12260(10) -4_557 -102_657 n
O1 Ni1 Li16h 89.5072(13) -4_557 2_545 n
O1 Ni1 Li16h 90.4928(13) -4_557 -2_566 n
O1 Ni1 Li16h 45.515(7) -4_557 104_343 n
O1 Ni1 Li16h 134.485(7) -4_557 -104_455 n
O1 Ni1 O1 180.0 102_545 -102_657 n
O1 Ni1 Li16h 134.485(7) 102_343 2_545 n
O1 Ni1 Li16h 45.515(7) 102_343 -2_566 n
O1 Ni1 Li16h 90.4928(13) 102_343 104_343 n
O1 Ni1 Li16h 89.5072(13) 102_343 -104_455 n
O1 Ni1 Li16h 45.515(7) -102_455 2_545 n
O1 Ni1 Li16h 134.485(7) -102_455 -2_566 n
O1 Ni1 Li16h 89.5072(13) -102_455 104_343 n
O1 Ni1 Li16h 90.4928(13) -102_455 -104_455 n
Li16h Ni1 Li16h 179.972 2_545 -2_566 n
Li16h Ni1 Li16h 60.907(6) 2_545 104_343 n
Li16h Ni1 Li16h 119.093(6) 2_545 -104_455 n
Li16h Ni1 Li16h 119.093(6) -2_566 104_343 n
Li16h Ni1 Li16h 60.907(6) -2_566 -104_455 n
Li16h Ni1 Li16h 179.9802 104_343 -104_455 n
Mg1 Mn1 Mg1 180.0 103_545 103_555 n
Mg1 Mn1 O1 87.5471(5) 103_545 1_555 n
Mg1 Mn1 O1 136.58121(10) 103_545 4_554 n
Mg1 Mn1 O1 92.4529(5) 103_545 -1_556 n
Mg1 Mn1 O1 43.41880(10) 103_545 -4_557 n
Mg1 Mn1 O1 136.58130(10) 103_545 102_545 n
Mg1 Mn1 O1 43.41880(10) 103_545 -102_657 n
Mg1 Mn1 Li16h 55.9769(35) 103_343 2_545 n
Mg1 Mn1 Li16h 124.0231(35) 103_343 -2_566 n
Mg1 Mn1 Li16h 55.9769(35) 103_343 104_343 n
Mg1 Mn1 Li16h 124.0231(35) 103_343 -104_455 n
Mg1 Mn1 O1 92.4529(5) 103_555 1_555 n
Mg1 Mn1 O1 43.41880(10) 103_555 4_554 n
Mg1 Mn1 O1 87.5471(5) 103_555 -1_556 n
Mg1 Mn1 O1 136.58121(10) 103_555 -4_557 n
Mg1 Mn1 O1 43.41880(10) 103_555 102_545 n
Mg1 Mn1 O1 136.58130(10) 103_555 -102_657 n
Mg1 Mn1 Li16h 124.0231(35) 103_353 2_545 n
Mg1 Mn1 Li16h 55.9769(35) 103_353 -2_566 n
Mg1 Mn1 Li16h 124.0231(35) 103_353 104_343 n
Mg1 Mn1 Li16h 55.9769(35) 103_353 -104_455 n
O1 Mn1 O1 96.3111(6) 1_555 4_554 n
O1 Mn1 O1 179.9802 1_555 -1_556 n
O1 Mn1 O1 83.6889(6) 1_555 -4_557 n
O1 Mn1 O1 96.3111(6) 1_555 102_545 n
O1 Mn1 O1 83.6889(6) 1_555 -102_657 n
O1 Mn1 Li16h 129.141(6) 1_555 2_545 n
O1 Mn1 Li16h 50.859(6) 1_555 -2_566 n
O1 Mn1 Li16h 129.141(6) 1_555 104_343 n
O1 Mn1 Li16h 50.859(6) 1_555 -104_455 n
O1 Mn1 O1 83.6889(6) 4_554 -1_556 n
O1 Mn1 O1 179.972 4_554 -4_557 n
O1 Mn1 O1 86.12260(10) 4_554 102_545 n
O1 Mn1 O1 93.87740(10) 4_554 -102_657 n
O1 Mn1 Li16h 90.4928(13) 4_554 2_545 n
O1 Mn1 Li16h 89.5072(13) 4_554 -2_566 n
O1 Mn1 Li16h 134.485(7) 4_554 104_343 n
O1 Mn1 Li16h 45.515(7) 4_554 -104_455 n
O1 Mn1 O1 96.3111(6) -1_556 -4_557 n
O1 Mn1 O1 83.6889(6) -1_556 102_545 n
O1 Mn1 O1 96.3111(6) -1_556 -102_657 n
O1 Mn1 Li16h 50.859(6) -1_556 2_545 n
O1 Mn1 Li16h 129.141(6) -1_556 -2_566 n
O1 Mn1 Li16h 50.859(6) -1_556 104_343 n
O1 Mn1 Li16h 129.141(6) -1_556 -104_455 n
O1 Mn1 O1 93.87740(10) -4_557 102_545 n
O1 Mn1 O1 86.12260(10) -4_557 -102_657 n
O1 Mn1 Li16h 89.5072(13) -4_557 2_545 n
O1 Mn1 Li16h 90.4928(13) -4_557 -2_566 n
O1 Mn1 Li16h 45.515(7) -4_557 104_343 n
O1 Mn1 Li16h 134.485(7) -4_557 -104_455 n
O1 Mn1 O1 180.0 102_545 -102_657 n
O1 Mn1 Li16h 134.485(7) 102_343 2_545 n
O1 Mn1 Li16h 45.515(7) 102_343 -2_566 n
O1 Mn1 Li16h 90.4928(13) 102_343 104_343 n
O1 Mn1 Li16h 89.5072(13) 102_343 -104_455 n
O1 Mn1 Li16h 45.515(7) -102_455 2_545 n
O1 Mn1 Li16h 134.485(7) -102_455 -2_566 n
O1 Mn1 Li16h 89.5072(13) -102_455 104_343 n
O1 Mn1 Li16h 90.4928(13) -102_455 -104_455 n
Li16h Mn1 Li16h 179.972 2_545 -2_566 n
Li16h Mn1 Li16h 60.907(6) 2_545 104_343 n
Li16h Mn1 Li16h 119.093(6) 2_545 -104_455 n
Li16h Mn1 Li16h 119.093(6) -2_566 104_343 n
Li16h Mn1 Li16h 60.907(6) -2_566 -104_455 n
Li16h Mn1 Li16h 179.9802 104_343 -104_455 n
Li1 O1 Mg1 126.702(6) 4_455 1_555 n
Li1 O1 Mg1 118.661(4) 4_455 2_545 n
Li1 O1 Mg1 118.661(4) 4_455 -4_557 n
Li1 O1 Ni1 126.702(6) 4_455 1_555 n
Li1 O1 Ni1 118.661(4) 4_455 2_545 n
Li1 O1 Ni1 118.661(4) 4_455 -4_557 n
Li1 O1 Mn1 126.702(6) 4_455 1_555 n
Li1 O1 Mn1 118.661(4) 4_455 2_545 n
Li1 O1 Mn1 118.661(4) 4_455 -4_557 n
Li1 O1 Li16h 45.9642(4) 4_455 4_555 n
Li1 O1 Li16h 52.374(6) 4_455 -1_556 n
Li1 O1 Li16h 61.331(5) 4_455 -2_566 n
Li1 O1 Li16h 45.9642(4) 4_455 102_344 n
Li1 O1 Li16h 61.331(5) 4_455 -104_455 n
Mg1 O1 Mg1 96.2036(6) 1_555 2_545 n
Mg1 O1 Mg1 96.2036(6) 1_555 -4_557 n
Mg1 O1 Ni1 0.0 1_555 1_555 n
Mg1 O1 Ni1 96.2036(6) 1_555 2_545 n
Mg1 O1 Ni1 96.2036(6) 1_555 -4_557 n
Mg1 O1 Mn1 0.0 1_555 1_555 n
Mg1 O1 Mn1 96.2036(6) 1_555 2_545 n
Mg1 O1 Mn1 96.2036(6) 1_555 -4_557 n
Mg1 O1 Li16h 104.589(4) 1_555 4_555 n
Mg1 O1 Li16h 179.07610(20) 1_555 -1_556 n
Mg1 O1 Li16h 78.8414(15) 1_555 -2_566 n
Mg1 O1 Li16h 104.589(4) 1_555 102_344 n
Mg1 O1 Li16h 78.8414(15) 1_555 -104_455 n
Mg1 O1 Mg1 93.16250(20) 2_545 -4_557 n
Mg1 O1 Ni1 96.2036(6) 2_545 1_555 n
Mg1 O1 Ni1 0.0 2_545 2_545 n
Mg1 O1 Ni1 93.16250(20) 2_545 -4_557 n
Mg1 O1 Mn1 96.2036(6) 2_545 1_555 n
Mg1 O1 Mn1 0.0 2_545 2_545 n
Mg1 O1 Mn1 93.16250(20) 2_545 -4_557 n
Mg1 O1 Li16h 86.1647(5) 2_545 4_555 n
Mg1 O1 Li16h 84.4278(7) 2_545 -1_556 n
Mg1 O1 Li16h 172.1708(6) 2_545 -2_566 n
Mg1 O1 Li16h 159.154(4) 2_545 102_344 n
Mg1 O1 Li16h 93.40000(30) 2_545 -104_455 n
Mg1 O1 Ni1 96.2036(6) -4_557 1_555 n
Mg1 O1 Ni1 93.16250(20) -4_557 2_545 n
Mg1 O1 Ni1 0.0 -4_557 -4_557 n
Mg1 O1 Mn1 96.2036(6) -4_557 1_555 n
Mg1 O1 Mn1 93.16250(20) -4_557 2_545 n
Mg1 O1 Mn1 0.0 -4_557 -4_557 n
Mg1 O1 Li16h 159.154(4) -4_557 4_555 n
Mg1 O1 Li16h 84.4278(7) -4_557 -1_556 n
Mg1 O1 Li16h 93.40000(30) -4_557 -2_566 n
Mg1 O1 Li16h 86.1647(5) -4_557 102_344 n
Mg1 O1 Li16h 172.1707(6) -4_557 -104_455 n
Ni1 O1 Ni1 96.2036(6) 1_555 2_545 n
Ni1 O1 Ni1 96.2036(6) 1_555 -4_557 n
Ni1 O1 Mn1 0.0 1_555 1_555 n
Ni1 O1 Mn1 96.2036(6) 1_555 2_545 n
Ni1 O1 Mn1 96.2036(6) 1_555 -4_557 n
Ni1 O1 Li16h 104.589(4) 1_555 4_555 n
Ni1 O1 Li16h 179.07610(20) 1_555 -1_556 n
Ni1 O1 Li16h 78.8414(15) 1_555 -2_566 n
Ni1 O1 Li16h 104.589(4) 1_555 102_344 n
Ni1 O1 Li16h 78.8414(15) 1_555 -104_455 n
Ni1 O1 Ni1 93.16250(20) 2_545 -4_557 n
Ni1 O1 Mn1 96.2036(6) 2_545 1_555 n
Ni1 O1 Mn1 0.0 2_545 2_545 n
Ni1 O1 Mn1 93.16250(20) 2_545 -4_557 n
Ni1 O1 Li16h 86.1647(5) 2_545 4_555 n
Ni1 O1 Li16h 84.4278(7) 2_545 -1_556 n
Ni1 O1 Li16h 172.1708(6) 2_545 -2_566 n
Ni1 O1 Li16h 159.154(4) 2_545 102_344 n
Ni1 O1 Li16h 93.40000(30) 2_545 -104_455 n
Ni1 O1 Mn1 96.2036(6) -4_557 1_555 n
Ni1 O1 Mn1 93.16250(20) -4_557 2_545 n
Ni1 O1 Mn1 0.0 -4_557 -4_557 n
Ni1 O1 Li16h 159.154(4) -4_557 4_555 n
Ni1 O1 Li16h 84.4278(7) -4_557 -1_556 n
Ni1 O1 Li16h 93.40000(30) -4_557 -2_566 n
Ni1 O1 Li16h 86.1647(5) -4_557 102_344 n
Ni1 O1 Li16h 172.1707(6) -4_557 -104_455 n
Mn1 O1 Mn1 96.2036(6) 1_555 2_545 n
Mn1 O1 Mn1 96.2036(6) 1_555 -4_557 n
Mn1 O1 Li16h 104.589(4) 1_555 4_555 n
Mn1 O1 Li16h 179.07610(20) 1_555 -1_556 n
Mn1 O1 Li16h 78.8414(15) 1_555 -2_566 n
Mn1 O1 Li16h 104.589(4) 1_555 102_344 n
Mn1 O1 Li16h 78.8414(15) 1_555 -104_455 n
Mn1 O1 Mn1 93.16250(20) 2_545 -4_557 n
Mn1 O1 Li16h 86.1647(5) 2_545 4_555 n
Mn1 O1 Li16h 84.4278(7) 2_545 -1_556 n
Mn1 O1 Li16h 172.1708(6) 2_545 -2_566 n
Mn1 O1 Li16h 159.154(4) 2_545 102_344 n
Mn1 O1 Li16h 93.40000(30) 2_545 -104_455 n
Mn1 O1 Li16h 159.154(4) -4_557 4_555 n
Mn1 O1 Li16h 84.4278(7) -4_557 -1_556 n
Mn1 O1 Li16h 93.40000(30) -4_557 -2_566 n
Mn1 O1 Li16h 86.1647(5) -4_557 102_344 n
Mn1 O1 Li16h 172.1707(6) -4_557 -104_455 n
Li16h O1 Li16h 74.7637(34) 4_555 -1_556 n
Li16h O1 Li16h 89.2150(11) 4_555 -2_566 n
Li16h O1 Li16h 87.1582(18) 4_555 102_344 n
Li16h O1 Li16h 26.151(5) 4_555 -104_455 n
Li16h O1 Li16h 100.4584(17) -1_556 -2_566 n
Li16h O1 Li16h 74.7637(34) -1_556 102_344 n
Li16h O1 Li16h 100.4584(17) -1_556 -104_455 n
Li16h O1 Li16h 26.151(5) -2_566 102_344 n
Li16h O1 Li16h 79.7525(5) -2_566 -104_455 n
Li16h O1 Li16h 89.2150(11) 102_344 -104_455 n
Li1 Li16h Li1 150.5802(19) 1_545 4_454 n
Li1 Li16h Mg1 90.9073(14) 1_545 3_454 n
Li1 Li16h Mg1 90.9073(14) 1_545 3_554 n
Li1 Li16h Mg1 103.870(7) 1_545 4_554 n
Li1 Li16h Mg1 103.870(7) 1_545 -2_566 n
Li1 Li16h Ni1 103.870(7) 1_545 4_554 n
Li1 Li16h Ni1 103.870(7) 1_545 -2_566 n
Li1 Li16h Mn1 103.870(7) 1_545 4_554 n
Li1 Li16h Mn1 103.870(7) 1_545 -2_566 n
Li1 Li16h O1 57.046(4) 1_545 2_544 n
Li1 Li16h O1 67.584(4) 1_545 -1_556 n
Li1 Li16h O1 131.04120(20) 1_545 -2_566 n
Li1 Li16h O1 57.046(4) 1_545 104_544 n
Li1 Li16h O1 131.04120(20) 1_545 -104_657 n
Li1 Li16h Li16h 41.1587(4) 1_545 2_545 n
Li1 Li16h Li16h 131.9120(13) 1_545 4_554 n
Li1 Li16h Li16h 95.273(7) 1_545 -1_555 n
Li1 Li16h Mg1 84.3721(23) 4_454 3_454 n
Li1 Li16h Mg1 84.3721(23) 4_454 3_554 n
Li1 Li16h Mg1 100.423(10) 4_454 4_554 n
Li1 Li16h Mg1 100.423(10) 4_454 -2_566 n
Li1 Li16h Ni1 100.423(10) 4_454 4_554 n
Li1 Li16h Ni1 100.423(10) 4_454 -2_566 n
Li1 Li16h Mn1 100.423(10) 4_454 4_554 n
Li1 Li16h Mn1 100.423(10) 4_454 -2_566 n
Li1 Li16h O1 102.960(7) 4_454 2_544 n
Li1 Li16h O1 141.836(5) 4_454 -1_556 n
Li1 Li16h O1 57.7380(11) 4_454 -2_566 n
Li1 Li16h O1 102.960(7) 4_454 104_544 n
Li1 Li16h O1 57.7380(11) 4_454 -104_657 n
Li1 Li16h Li16h 153.8297(31) 4_454 2_545 n
Li1 Li16h Li16h 32.918(4) 4_454 4_554 n
Li1 Li16h Li16h 55.307(9) 4_454 -1_555 n
Mg1 Li16h Mg1 160.157(4) 3_454 3_554 n
Mg1 Li16h Mg1 133.1164(16) 3_454 4_554 n
Mg1 Li16h Mg1 65.239(5) 3_454 -2_566 n
Mg1 Li16h Ni1 133.1164(16) 3_454 4_554 n
Mg1 Li16h Ni1 65.239(5) 3_454 -2_566 n
Mg1 Li16h Mn1 133.1164(16) 3_454 4_554 n
Mg1 Li16h Mn1 65.239(5) 3_454 -2_566 n
Mg1 Li16h O1 125.4003(23) 3_454 2_544 n
Mg1 Li16h O1 99.4764(20) 3_454 -1_556 n
Mg1 Li16h O1 42.60070(20) 3_454 -2_566 n
Mg1 Li16h O1 42.57550(30) 3_454 104_544 n
Mg1 Li16h O1 137.8965(17) 3_454 -104_657 n
Mg1 Li16h Li16h 121.7970(7) 3_454 2_545 n
Mg1 Li16h Li16h 114.805(6) 3_454 4_554 n
Mg1 Li16h Li16h 80.0786(19) 3_454 -1_555 n
Mg1 Li16h Mg1 65.239(5) 3_554 4_554 n
Mg1 Li16h Mg1 133.1164(16) 3_554 -2_566 n
Mg1 Li16h Ni1 65.239(5) 3_554 4_554 n
Mg1 Li16h Ni1 133.1164(16) 3_554 -2_566 n
Mg1 Li16h Mn1 65.239(5) 3_554 4_554 n
Mg1 Li16h Mn1 133.1164(16) 3_554 -2_566 n
Mg1 Li16h O1 42.57550(30) 3_554 2_544 n
Mg1 Li16h O1 99.4764(20) 3_554 -1_556 n
Mg1 Li16h O1 137.8965(17) 3_554 -2_566 n
Mg1 Li16h O1 125.4003(23) 3_554 104_544 n
Mg1 Li16h O1 42.60070(20) 3_554 -104_657 n
Mg1 Li16h Li16h 70.474(5) 3_554 2_545 n
Mg1 Li16h Li16h 51.6372(16) 3_554 4_554 n
Mg1 Li16h Li16h 80.0786(19) 3_554 -1_555 n
Mg1 Li16h Mg1 68.046(7) 4_554 -2_566 n
Mg1 Li16h Ni1 0.0 4_554 4_554 n
Mg1 Li16h Ni1 68.046(7) 4_554 -2_566 n
Mg1 Li16h Mn1 0.0 4_554 4_554 n
Mg1 Li16h Mn1 68.046(7) 4_554 -2_566 n
Mg1 Li16h O1 99.1962(35) 4_554 2_544 n
Mg1 Li16h O1 50.057(6) 4_554 -1_556 n
Mg1 Li16h O1 101.5821(15) 4_554 -2_566 n
Mg1 Li16h O1 155.1138(26) 4_554 104_544 n
Mg1 Li16h O1 50.299(8) 4_554 -104_657 n
Mg1 Li16h Li16h 62.970(7) 4_554 2_545 n
Mg1 Li16h Li16h 87.738(12) 4_554 4_554 n
Mg1 Li16h Li16h 140.174(4) 4_554 -1_555 n
Mg1 Li16h Ni1 68.046(7) -2_566 4_554 n
Mg1 Li16h Ni1 0.0 -2_566 -2_566 n
Mg1 Li16h Mn1 68.046(7) -2_566 4_554 n
Mg1 Li16h Mn1 0.0 -2_566 -2_566 n
Mg1 Li16h O1 155.1138(26) -2_566 2_544 n
Mg1 Li16h O1 50.057(6) -2_566 -1_556 n
Mg1 Li16h O1 50.299(8) -2_566 -2_566 n
Mg1 Li16h O1 99.1962(35) -2_566 104_544 n
Mg1 Li16h O1 101.5821(15) -2_566 -104_657 n
Mg1 Li16h Li16h 91.988(12) -2_566 2_545 n
Mg1 Li16h Li16h 123.461(6) -2_566 4_554 n
Mg1 Li16h Li16h 140.174(4) -2_566 -1_555 n
Ni1 Li16h Ni1 68.046(7) 4_554 -2_566 n
Ni1 Li16h Mn1 0.0 4_554 4_554 n
Ni1 Li16h Mn1 68.046(7) 4_554 -2_566 n
Ni1 Li16h O1 99.1962(35) 4_554 2_544 n
Ni1 Li16h O1 50.057(6) 4_554 -1_556 n
Ni1 Li16h O1 101.5821(15) 4_554 -2_566 n
Ni1 Li16h O1 155.1138(26) 4_554 104_544 n
Ni1 Li16h O1 50.299(8) 4_554 -104_657 n
Ni1 Li16h Li16h 62.970(7) 4_554 2_545 n
Ni1 Li16h Li16h 87.738(12) 4_554 4_554 n
Ni1 Li16h Li16h 140.174(4) 4_554 -1_555 n
Ni1 Li16h Mn1 68.046(7) -2_566 4_554 n
Ni1 Li16h Mn1 0.0 -2_566 -2_566 n
Ni1 Li16h O1 155.1138(26) -2_566 2_544 n
Ni1 Li16h O1 50.057(6) -2_566 -1_556 n
Ni1 Li16h O1 50.299(8) -2_566 -2_566 n
Ni1 Li16h O1 99.1962(35) -2_566 104_544 n
Ni1 Li16h O1 101.5821(15) -2_566 -104_657 n
Ni1 Li16h Li16h 91.988(12) -2_566 2_545 n
Ni1 Li16h Li16h 123.461(6) -2_566 4_554 n
Ni1 Li16h Li16h 140.174(4) -2_566 -1_555 n
Mn1 Li16h Mn1 68.046(7) 4_554 -2_566 n
Mn1 Li16h O1 99.1962(35) 4_554 2_544 n
Mn1 Li16h O1 50.057(6) 4_554 -1_556 n
Mn1 Li16h O1 101.5821(15) 4_554 -2_566 n
Mn1 Li16h O1 155.1138(26) 4_554 104_544 n
Mn1 Li16h O1 50.299(8) 4_554 -104_657 n
Mn1 Li16h Li16h 62.970(7) 4_554 2_545 n
Mn1 Li16h Li16h 87.738(12) 4_554 4_554 n
Mn1 Li16h Li16h 140.174(4) 4_554 -1_555 n
Mn1 Li16h O1 155.1138(26) -2_566 2_544 n
Mn1 Li16h O1 50.057(6) -2_566 -1_556 n
Mn1 Li16h O1 50.299(8) -2_566 -2_566 n
Mn1 Li16h O1 99.1962(35) -2_566 104_544 n
Mn1 Li16h O1 101.5821(15) -2_566 -104_657 n
Mn1 Li16h Li16h 91.988(12) -2_566 2_545 n
Mn1 Li16h Li16h 123.461(6) -2_566 4_554 n
Mn1 Li16h Li16h 140.174(4) -2_566 -1_555 n
O1 Li16h O1 105.2022(34) 2_544 -1_556 n
O1 Li16h O1 153.849(5) 2_544 -2_566 n
O1 Li16h O1 83.7986(17) 2_544 104_544 n
O1 Li16h O1 84.0069(10) 2_544 -104_657 n
O1 Li16h Li16h 63.161(9) 2_544 2_545 n
O1 Li16h Li16h 75.1866(31) 2_544 4_554 n
O1 Li16h Li16h 62.8768(11) 2_544 -1_555 n
O1 Li16h O1 100.2888(17) -1_556 -2_566 n
O1 Li16h O1 105.2022(34) -1_556 104_544 n
O1 Li16h O1 100.2888(17) -1_556 -104_657 n
O1 Li16h Li16h 42.102(6) -1_556 2_545 n
O1 Li16h Li16h 137.691(6) -1_556 4_554 n
O1 Li16h Li16h 162.8568(34) -1_556 -1_555 n
O1 Li16h O1 84.0069(10) -2_566 104_544 n
O1 Li16h O1 97.2208(7) -2_566 -104_657 n
O1 Li16h Li16h 141.635(4) -2_566 2_545 n
O1 Li16h Li16h 89.8982(28) -2_566 4_554 n
O1 Li16h Li16h 90.972(4) -2_566 -1_555 n
O1 Li16h O1 153.849(5) 104_544 -104_657 n
O1 Li16h Li16h 97.605(4) 104_342 2_545 n
O1 Li16h Li16h 116.713(9) 104_342 4_554 n
O1 Li16h Li16h 62.8768(11) 104_342 -1_555 n
O1 Li16h Li16h 97.3663(20) -104_455 2_545 n
O1 Li16h Li16h 37.440(4) -104_455 4_554 n
O1 Li16h Li16h 90.972(4) -104_455 -1_555 n
Li16h Li16h Li16h 122.017(7) 2_545 4_554 n
Li16h Li16h Li16h 123.996(8) 2_545 -1_555 n
Li16h Li16h Li16h 54.296(8) 4_554 -1_555 n

loop_
_geom_bond_atom_site_label_1
_geom_bond_atom_site_label_2
_geom_bond_distance
_geom_bond_site_symmetry_2
_geom_bond_publ_flag
Li1 Mg1 3.5493(5) 1_565 n
Li1 Mg1 3.5493(5) 2_554 n
Li1 Mg1 3.3850(4) 3_464 n
Li1 Mg1 3.3850(4) 3_564 n
Li1 Mg1 3.3850(4) 4_554 n
Li1 Mg1 3.3850(4) 4_564 n
Li1 Mg1 3.3850(4) -2_566 n
Li1 Mg1 3.3850(4) -2_576 n
Li1 Mg1 3.5493(5) -4_566 n
Li1 Mg1 3.3850(4) 101_454 n
Li1 Mg1 3.3850(4) 101_554 n
Li1 Mg1 3.5493(5) 103_555 n
Li1 O1 1.96070(20) 2_554 n
Li1 O1 1.96070(20) -1_566 n
Li1 O1 1.96070(20) 104_454 n
Li1 O1 1.96070(20) -103_455 n
Li1 Li16h 1.67983(19) 1_565 n
Li1 Li16h 2.03442(22) 2_555 n
Li1 Li16h 2.03442(22) -1_565 n
Li1 Li16h 1.67983(19) -4_566 n
Li1 Li16h 1.67983(19) 103_555 n
Li1 Li16h 2.03442(22) 104_455 n
Li1 Li16h 1.67983(19) -102_555 n
Li1 Li16h 2.03442(22) -103_454 n
Mg1 Li1 3.5493(5) 1_545 n
Mg1 Li1 3.3850(4) 2_545 n
Mg1 Li1 3.3850(4) 2_645 n
Mg1 Li1 3.3850(4) 3_465 n
Mg1 Li1 3.3850(4) 3_565 n
Mg1 Li1 3.5493(5) 4_455 n
Mg1 Mg1 2.96638(31) 2_545 n
Mg1 Mg1 2.96638(31) 4_554 n
Mg1 Mg1 2.96638(31) -2_566 n
Mg1 Mg1 2.96638(31) -4_557 n
Mg1 Mg1 2.8688(4) 103_545 n
Mg1 Mg1 2.8688(4) 103_555 n
Mg1 Ni1 2.96638(31) 2_545 n
Mg1 Ni1 2.96638(31) 4_554 n
Mg1 Ni1 2.96638(31) -2_566 n
Mg1 Ni1 2.96638(31) -4_557 n
Mg1 Ni1 2.8688(4) 103_545 n
Mg1 Ni1 2.8688(4) 103_555 n
Mg1 Mn1 2.96638(31) 2_545 n
Mg1 Mn1 2.96638(31) 4_554 n
Mg1 Mn1 2.96638(31) -2_566 n
Mg1 Mn1 2.96638(31) -4_557 n
Mg1 Mn1 2.8688(4) 103_545 n
Mg1 Mn1 2.8688(4) 103_555 n
Mg1 O1 2.01038(33) 1_555 n
Mg1 O1 1.97477(25) 4_554 n
Mg1 O1 2.01038(33) -1_556 n
Mg1 O1 1.97477(25) -4_557 n
Mg1 O1 1.97477(25) 102_454 n
Mg1 O1 1.97477(25) -102_546 n
Mg1 Li16h 2.56355(26) 2_545 n
Mg1 Li16h 2.9123(4) 3_455 n
Mg1 Li16h 2.9123(4) 3_555 n
Mg1 Li16h 3.3957(4) 4_555 n
Mg1 Li16h 2.56355(26) -2_566 n
Mg1 Li16h 2.9123(4) -3_556 n
Mg1 Li16h 2.9123(4) -3_656 n
Mg1 Li16h 3.3957(4) -4_556 n
Mg1 Li16h 3.3957(4) 102_455 n
Mg1 Li16h 2.56355(26) 104_445 n
Mg1 Li16h 3.3957(4) -102_545 n
Mg1 Li16h 2.56355(26) -104_555 n
Ni1 Mg1 2.96638(31) 2_545 n
Ni1 Mg1 2.96638(31) 4_554 n
Ni1 Mg1 2.96638(31) -2_566 n
Ni1 Mg1 2.96638(31) -4_557 n
Ni1 Mg1 2.8688(4) 103_545 n
Ni1 Mg1 2.8688(4) 103_555 n
Ni1 Ni1 2.8688(4) 103_545 n
Ni1 Ni1 2.8688(4) 103_555 n
Ni1 Mn1 2.8688(4) 103_545 n
Ni1 Mn1 2.8688(4) 103_555 n
Ni1 O1 2.01038(33) 1_555 n
Ni1 O1 1.97477(25) 4_554 n
Ni1 O1 2.01038(33) -1_556 n
Ni1 O1 1.97477(25) -4_557 n
Ni1 O1 1.97477(25) 102_454 n
Ni1 O1 1.97477(25) -102_546 n
Ni1 Li16h 2.56355(26) 2_545 n
Ni1 Li16h 2.9123(4) 3_455 n
Ni1 Li16h 2.9123(4) 3_555 n
Ni1 Li16h 2.56355(26) -2_566 n
Ni1 Li16h 2.9123(4) -3_556 n
Ni1 Li16h 2.9123(4) -3_656 n
Ni1 Li16h 2.56355(26) 104_445 n
Ni1 Li16h 2.56355(26) -104_555 n
Mn1 Mg1 2.96638(31) 2_545 n
Mn1 Mg1 2.96638(31) 4_554 n
Mn1 Mg1 2.96638(31) -2_566 n
Mn1 Mg1 2.96638(31) -4_557 n
Mn1 Mg1 2.8688(4) 103_545 n
Mn1 Mg1 2.8688(4) 103_555 n
Mn1 Ni1 2.8688(4) 103_545 n
Mn1 Ni1 2.8688(4) 103_555 n
Mn1 Mn1 2.96638(31) 2_545 n
Mn1 Mn1 2.96638(31) 4_554 n
Mn1 Mn1 2.96638(31) -2_566 n
Mn1 Mn1 2.96638(31) -4_557 n
Mn1 Mn1 2.8688(4) 103_545 n
Mn1 Mn1 2.8688(4) 103_555 n
Mn1 O1 2.01038(33) 1_555 n
Mn1 O1 1.97477(25) 4_554 n
Mn1 O1 2.01038(33) -1_556 n
Mn1 O1 1.97477(25) -4_557 n
Mn1 O1 1.97477(25) 102_454 n
Mn1 O1 1.97477(25) -102_546 n
Mn1 Li16h 2.56355(26) 2_545 n
Mn1 Li16h 2.9123(4) 3_455 n
Mn1 Li16h 2.9123(4) 3_555 n
Mn1 Li16h 2.56355(26) -2_566 n
Mn1 Li16h 2.9123(4) -3_556 n
Mn1 Li16h 2.9123(4) -3_656 n
Mn1 Li16h 2.56355(26) 104_445 n
Mn1 Li16h 2.56355(26) -104_555 n
O1 Li1 1.96070(20) 4_455 n
O1 Mg1 2.01038(33) 1_555 n
O1 Mg1 1.97477(25) 2_545 n
O1 Mg1 1.97477(25) -4_557 n
O1 Ni1 2.01038(33) 1_555 n
O1 Ni1 1.97477(25) 2_545 n
O1 Ni1 1.97477(25) -4_557 n
O1 Mn1 2.01038(33) 1_555 n
O1 Mn1 1.97477(25) 2_545 n
O1 Mn1 1.97477(25) -4_557 n
O1 Li16h 2.8122(5) 1_556 n
O1 Li16h 2.27667(27) 4_555 n
O1 Li16h 1.83760(30) -1_556 n
O1 Li16h 2.02659(25) -2_566 n
O1 Li16h 2.27667(27) 102_455 n
O1 Li16h 2.02659(25) -104_555 n
Li16h Li1 1.67983(19) 1_545 n
Li16h Li1 2.03442(22) 4_454 n
Li16h Mg1 3.3957(4) 2_544 n
Li16h Mg1 2.9123(4) 3_454 n
Li16h Mg1 2.9123(4) 3_554 n
Li16h Mg1 2.56355(26) 4_554 n
Li16h Mg1 2.56355(26) -2_566 n
Li16h Mg1 3.3957(4) -4_556 n
Li16h Ni1 2.9123(4) 3_454 n
Li16h Ni1 2.9123(4) 3_554 n
Li16h Ni1 2.56355(26) 4_554 n
Li16h Ni1 2.56355(26) -2_566 n
Li16h Mn1 2.9123(4) 3_454 n
Li16h Mn1 2.9123(4) 3_554 n
Li16h Mn1 2.56355(26) 4_554 n
Li16h Mn1 2.56355(26) -2_566 n
Li16h O1 2.8122(5) 1_554 n
Li16h O1 2.27667(27) 2_544 n
Li16h O1 1.83760(30) -1_556 n
Li16h O1 2.02659(25) -2_566 n
Li16h O1 2.27667(27) 104_444 n
Li16h O1 2.02659(25) -104_555 n
Li16h Li16h 2.97252(31) 2_545 n
Li16h Li16h 2.97252(31) 4_554 n
Li16h Li16h 1.00356(15) -1_555 n
Li16h Li16h 2.52212(27) -4_556 n
Li16h Li16h 2.97252(31) 102_454 n
Li16h Li16h 3.1389(4) 103_545 n
Li16h Li16h 2.59863(33) 103_555 n
Li16h Li16h 2.97252(31) 104_445 n
Li16h Li16h 2.52212(27) -102_545 n
Li16h Li16h 3.02719(35) -103_444 n
Li16h Li16h 3.02719(35) -103_454 n
